data_1541724
loop_
_publ_author_name
'Cheng, M.Y.'
'Lee, H.S.'
'Seff, K.'

_publ_section_title
;
 Crystal structure of Na12-A * 9 C H3 O H, a methanol sorption complex of
 zeolite 4-A, with some discussion of the corresponding acetonitrile
 complex
;
_journal_name_full Zeolites
_journal_page_first 348
_journal_page_last 352
_journal_volume 3
_journal_year 1983
_chemical_formula_sum 'C9 H36 Al12 Na12 O57 Si12'
_chemical_name_systematic 'Na12 Si12 Al12 O48 (C H3 O H)9'
_space_group_IT_number 221
_symmetry_space_group_name_Hall '-P 4 2 3'
_symmetry_space_group_name_H-M 'P m -3 m'
_cell_angle_alpha 90
_cell_angle_beta 90
_cell_angle_gamma 90
_cell_formula_units_Z 1
_cell_length_a 12.298
_cell_length_b 12.298
_cell_length_c 12.298
_cell_volume 1859.959
_citation_journal_id_ASTM ZEOLD3
_cod_data_source_file Cheng_ZEOLD3_1983_1780.cif
_cod_data_source_block C9H36Al12Na12O57Si12
_cod_original_cell_volume 1859.96
_cod_database_code 1541724

loop_
_symmetry_equiv_pos_as_xyz
x,y,z
-y,x,z
-x,-y,z
y,-x,z
x,-y,-z
y,x,-z
-x,y,-z
-y,-x,-z
z,x,y
-x,z,y
-z,-x,y
x,-z,y
z,-x,-y
x,z,-y
-z,x,-y
-x,-z,-y
y,z,x
y,-z,-x
z,y,-x
-y,z,-x
-z,-y,-x
-y,-z,x
z,-y,x
-z,y,x
-x,-y,-z
y,-x,-z
x,y,-z
-y,x,-z
-x,y,z
-y,-x,z
x,-y,z
y,x,z
-z,-x,-y
x,-z,-y
z,x,-y
-x,z,-y
-z,x,y
-x,-z,y
z,-x,y
x,z,y
-y,-z,-x
-y,z,x
-z,-y,x
y,-z,x
z,y,x
y,z,-x
-z,y,-x
z,-y,-x

loop_
_atom_site_label
_atom_site_type_symbol
_atom_site_fract_x
_atom_site_fract_y
_atom_site_fract_z
_atom_site_occupancy
_atom_site_U_iso_or_equiv
O2 O-2 0 0.294 0.294 1 0.0
O4 O-2 0.3462 0.3462 0.2777 0.25 0.0
Si1 Si+4 0 0.1828 0.3702 0.5 0.0
O1 O-2 0 0.2217 0.5 1 0.0
Na1 Na+1 0.2118 0.2117 0.2118 0.75 0.0
Na2 Na+1 0.353 0.4282 0.4578 0.0625 0.0
O5 O-2 0.0866 0.4183 0.5 0.125 0.0
O3 O-2 0.1116 0.1116 0.3396 1 0.0
Al1 Al+3 0 0.1828 0.3702 0.5 0.0
Na3 Na+1 0.2777 0.2777 0.4665 0.125 0.0
C1 C+4 0.2045 0.3866 0.46 0.1875 0.0
